data_7231622
loop_
_publ_author_name
'Taniguchi, Takuya'
'Kubota, Ayumi'
'Moritoki, Tatsuya'
'Asahi, Toru'
'Koshima, Hideko'

_publ_section_title
;
 Two-step photomechanical motion of a dibenzobarrelene crystal
;
_journal_issue 60
_journal_name_full 'RSC Advances'
_journal_page_first 34314
_journal_paper_doi 10.1039/C8RA06639F
_journal_volume 8
_journal_year 2018
_chemical_formula_moiety 'C32 H24 O2'
_chemical_formula_sum 'C32 H24 O2'
_chemical_formula_weight 440.54
_space_group_crystal_system triclinic
_space_group_IT_number 2
_space_group_name_Hall '-P 1'
_space_group_name_H-M_alt 'P -1'
_symmetry_space_group_name_Hall '-P 1'
_symmetry_space_group_name_H-M 'P -1'
_atom_sites_solution_hydrogens geom
_atom_sites_solution_primary direct
_atom_sites_solution_secondary difmap
_audit_update_record
;
2018-08-06 deposited with the CCDC.
2018-10-02 downloaded from the CCDC.
;
_cell_angle_alpha 102.715(6)
_cell_angle_beta 99.297(8)
_cell_angle_gamma 111.851(6)
_cell_formula_units_Z 2
_cell_length_a 9.2215(10)
_cell_length_b 10.1283(10)
_cell_length_c 14.3122(16)
_cell_measurement_reflns_used 4042
_cell_measurement_temperature 223
_cell_measurement_theta_max 68.16
_cell_measurement_theta_min 3.29
_cell_volume 1165.7(2)
_computing_cell_refinement 'RAPID AUTO'
_computing_data_collection 'RAPID AUTO (Rigaku, ????)'
_computing_data_reduction 'RAPID AUTO'
_computing_molecular_graphics 'CrystalStructure 4.1.1'
_computing_publication_material 'CrystalStructure 4.1.1 (Rigaku, 2015)'
_computing_structure_refinement 'SHELXL Version 2014/7 (Sheldrick, 2008)'
_computing_structure_solution 'SHELXD Version 2013/2 (Sheldrick, 2008)'
_diffrn_ambient_temperature 223
_diffrn_detector_area_resol_mean 10.000
_diffrn_measured_fraction_theta_full 0.948
_diffrn_measured_fraction_theta_max 0.946
_diffrn_measurement_device_type 'Rigaku R-AXIS RAPID'
_diffrn_measurement_method \w
_diffrn_radiation_type 'Cu K\a'
_diffrn_radiation_wavelength 1.54187
_diffrn_reflns_av_R_equivalents 0.0521
_diffrn_reflns_Laue_measured_fraction_full 0.948
_diffrn_reflns_Laue_measured_fraction_max 0.946
_diffrn_reflns_limit_h_max 10
_diffrn_reflns_limit_h_min -11
_diffrn_reflns_limit_k_max 11
_diffrn_reflns_limit_k_min -12
_diffrn_reflns_limit_l_max 17
_diffrn_reflns_limit_l_min -17
_diffrn_reflns_number 9968
_diffrn_reflns_point_group_measured_fraction_full 0.948
_diffrn_reflns_point_group_measured_fraction_max 0.946
_diffrn_reflns_theta_full 67.687
_diffrn_reflns_theta_max 68.213
_diffrn_reflns_theta_min 3.287
_diffrn_standards_number 0
_exptl_absorpt_coefficient_mu 0.601
_exptl_absorpt_correction_T_max 0.942
_exptl_absorpt_correction_T_min 0.717
_exptl_absorpt_correction_type multi-scan
_exptl_absorpt_process_details 'ABSCOR (Rigaku, 1995)'
_exptl_crystal_colour colorless
_exptl_crystal_density_diffrn 1.255
_exptl_crystal_density_method 'not measured'
_exptl_crystal_description block
_exptl_crystal_F_000 464.00
_exptl_crystal_size_max 0.800
_exptl_crystal_size_mid 0.300
_exptl_crystal_size_min 0.100
_refine_diff_density_max 0.23
_refine_diff_density_min -0.31
_refine_ls_extinction_method none
_refine_ls_goodness_of_fit_ref 1.107
_refine_ls_hydrogen_treatment refxyz
_refine_ls_number_parameters 362
_refine_ls_number_reflns 4009
_refine_ls_number_restraints 72
_refine_ls_R_factor_all 0.0934
_refine_ls_R_factor_gt 0.0575
_refine_ls_shift/su_max 0.000
_refine_ls_structure_factor_coef Fsqd
_refine_ls_weighting_details 'w = 1/[\s^2^(Fo^2^)+(0.0623P)^2^+0.3037P] where P=(Fo^2^+2Fc^2^)/3'
_refine_ls_weighting_scheme calc
_refine_ls_wR_factor_gt 0.1234
_refine_ls_wR_factor_ref 0.1580
_reflns_Friedel_coverage 0.000
_reflns_number_gt 2587
_reflns_number_total 4009
_reflns_threshold_expression F^2^>2.0\s(F^2^)
_cod_data_source_file c8ra06639f4.cif
_cod_data_source_block dibenzobarrelene_beforeUV
_cod_database_code 7231622

loop_
_space_group_symop_id
_space_group_symop_operation_xyz
1 +X,+Y,+Z
2 -X,-Y,-Z

loop_
_atom_site_label
_atom_site_type_symbol
_atom_site_fract_x
_atom_site_fract_y
_atom_site_fract_z
_atom_site_U_iso_or_equiv
_atom_site_adp_type
_atom_site_occupancy
_atom_site_site_symmetry_order
_atom_site_calc_flag
_atom_site_refinement_flags_posn
_atom_site_refinement_flags_adp
_atom_site_refinement_flags_occupancy
_atom_site_disorder_assembly
_atom_site_disorder_group
O1 O 0.2547(2) -0.20503(19) 0.35031(14) 0.0592(5) Uani 1 1 d . . . . .
O2 O -0.0034(2) -0.1506(2) 0.06698(13) 0.0624(5) Uani 1 1 d . . . . .
C1 C 0.3288(3) 0.2556(2) 0.33595(17) 0.0359(6) Uani 1 1 d . . . . .
C2 C 0.2983(3) 0.3604(3) 0.39868(19) 0.0434(6) Uani 1 1 d . . . . .
H2 H 0.3056 0.3634 0.4655 0.052 Uiso 1 1 calc R U . . .
C3 C 0.2566(3) 0.4615(3) 0.3624(2) 0.0504(7) Uani 1 1 d . . . . .
H3 H 0.2360 0.5335 0.4050 0.060 Uiso 1 1 calc R U . . .
C4 C 0.2451(3) 0.4571(3) 0.2647(2) 0.0508(7) Uani 1 1 d . . . . .
H4 H 0.2168 0.5261 0.2409 0.061 Uiso 1 1 calc R U . . .
C5 C 0.2749(3) 0.3520(3) 0.20112(19) 0.0460(6) Uani 1 1 d . . . . .
H5 H 0.2658 0.3488 0.1342 0.055 Uiso 1 1 calc R U . . .
C6 C 0.3181(3) 0.2514(2) 0.23644(16) 0.0358(6) Uani 1 1 d . . . . .
C7 C 0.3589(3) 0.1312(2) 0.17699(16) 0.0374(6) Uani 1 1 d . . . . .
C8 C 0.3447(3) 0.1248(3) 0.06843(17) 0.0502(7) Uani 1 1 d . . . . .
H8A H 0.3722 0.0464 0.0355 0.060 Uiso 1 1 calc R U . . .
H8B H 0.2344 0.1040 0.0358 0.060 Uiso 1 1 calc R U . . .
H8C H 0.4186 0.2200 0.0648 0.060 Uiso 1 1 calc R U . . .
C9 C 0.5282(3) 0.1624(2) 0.23673(17) 0.0367(6) Uani 1 1 d . . . . .
C10 C 0.6628(3) 0.1874(3) 0.2015(2) 0.0506(7) Uani 1 1 d . . . . .
H10 H 0.6555 0.1834 0.1345 0.061 Uiso 1 1 calc R U . . .
C11 C 0.8106(3) 0.2187(3) 0.2657(2) 0.0622(8) Uani 1 1 d . . . . .
H11 H 0.9031 0.2355 0.2419 0.075 Uiso 1 1 calc R U . . .
C12 C 0.8217(3) 0.2249(3) 0.3633(2) 0.0594(8) Uani 1 1 d . . . . .
H12 H 0.9221 0.2471 0.4062 0.071 Uiso 1 1 calc R U . . .
C13 C 0.6860(3) 0.1987(3) 0.39968(19) 0.0465(6) Uani 1 1 d . . . . .
H13 H 0.6939 0.2028 0.4667 0.056 Uiso 1 1 calc R U . . .
C14 C 0.5391(3) 0.1667(2) 0.33603(17) 0.0364(6) Uani 1 1 d . . . . .
C15 C 0.3787(3) 0.1374(2) 0.36378(16) 0.0334(5) Uani 1 1 d . . . . .
C16 C 0.3863(3) 0.1392(3) 0.47082(16) 0.0446(6) Uani 1 1 d . . . . .
H16A H 0.2803 0.1198 0.4820 0.053 Uiso 1 1 calc R U . . .
H16B H 0.4187 0.0627 0.4837 0.053 Uiso 1 1 calc R U . . .
H16C H 0.4648 0.2363 0.5152 0.053 Uiso 1 1 calc R U . . .
C17 C 0.2426(3) -0.0149(2) 0.19196(16) 0.0334(5) Uani 1 1 d . . . . .
C18 C 0.1315(3) -0.1421(3) 0.10179(17) 0.0389(6) Uani 1 1 d . . . . .
C19 C 0.1873(3) -0.2528(2) 0.05556(16) 0.0391(6) Uani 1 1 d . . . . .
C20 C 0.3246(3) -0.2621(3) 0.10389(19) 0.0499(7) Uani 1 1 d . . . . .
H20 H 0.3872 -0.1943 0.1670 0.060 Uiso 1 1 calc R U . . .
C21 C 0.3690(4) -0.3712(3) 0.0592(2) 0.0651(8) Uani 1 1 d . . . . .
H21 H 0.4605 -0.3790 0.0927 0.078 Uiso 1 1 calc R U . . .
C22 C 0.2802(4) -0.4682(3) -0.0340(2) 0.0679(9) Uani 1 1 d . . . . .
H22 H 0.3112 -0.5420 -0.0641 0.082 Uiso 1 1 calc R U . . .
C23 C 0.1464(4) -0.4576(3) -0.0831(2) 0.0645(9) Uani 1 1 d . . . . .
H23 H 0.0866 -0.5237 -0.1471 0.077 Uiso 1 1 calc R U . . .
C24 C 0.0994(3) -0.3515(3) -0.03946(18) 0.0503(7) Uani 1 1 d . . . . .
H24 H 0.0075 -0.3450 -0.0736 0.060 Uiso 1 1 calc R U . . .
C25 C 0.2546(3) -0.0116(2) 0.28609(16) 0.0340(5) Uani 1 1 d . . . . .
C26 C 0.1731(3) -0.1445(3) 0.31917(16) 0.0385(6) Uani 1 1 d . . . . .
C27A C -0.018(3) -0.195(3) 0.313(3) 0.034(3) Uani 0.43(3) 1 d . U P A 1
C28A C -0.087(3) -0.102(2) 0.284(2) 0.043(3) Uani 0.43(3) 1 d . U P A 1
H28A H -0.0256 -0.0149 0.2700 0.051 Uiso 0.43(3) 1 calc R U P A 1
C29A C -0.2512(18) -0.147(2) 0.2772(13) 0.051(3) Uani 0.43(3) 1 d . U P A 1
H29A H -0.3021 -0.0878 0.2596 0.061 Uiso 0.43(3) 1 calc R U P A 1
C30A C -0.343(2) -0.2799(19) 0.2963(10) 0.047(3) Uani 0.43(3) 1 d . U P A 1
H30A H -0.4542 -0.3069 0.2914 0.057 Uiso 0.43(3) 1 calc R U P A 1
C31A C -0.272(2) -0.3726(15) 0.3227(9) 0.043(3) Uani 0.43(3) 1 d . U P A 1
H31A H -0.3330 -0.4613 0.3354 0.051 Uiso 0.43(3) 1 calc R U P A 1
C32A C -0.106(2) -0.325(2) 0.3290(14) 0.045(3) Uani 0.43(3) 1 d . U P A 1
H32A H -0.0543 -0.3851 0.3447 0.054 Uiso 0.43(3) 1 calc R U P A 1
C27B C 0.013(2) -0.201(3) 0.315(2) 0.040(3) Uani 0.57(3) 1 d . U P A 2
C28B C -0.088(2) -0.134(2) 0.2931(15) 0.051(3) Uani 0.57(3) 1 d . U P A 2
H28B H -0.0430 -0.0430 0.2786 0.061 Uiso 0.57(3) 1 calc R U P A 2
C29B C -0.2531(17) -0.1915(19) 0.2906(10) 0.061(3) Uani 0.57(3) 1 d . U P A 2
H29B H -0.3178 -0.1417 0.2757 0.073 Uiso 0.57(3) 1 calc R U P A 2
C30B C -0.3141(13) -0.3224(16) 0.3107(8) 0.055(3) Uani 0.57(3) 1 d . U P A 2
H30B H -0.4249 -0.3663 0.3077 0.066 Uiso 0.57(3) 1 calc R U P A 2
C31B C -0.2206(19) -0.3932(15) 0.3354(9) 0.057(3) Uani 0.57(3) 1 d . U P A 2
H31B H -0.2681 -0.4840 0.3490 0.068 Uiso 0.57(3) 1 calc R U P A 2
C32B C -0.0595(17) -0.3345(15) 0.3406(11) 0.045(2) Uani 0.57(3) 1 d . U P A 2
H32B H 0.0041 -0.3824 0.3609 0.054 Uiso 0.57(3) 1 calc R U P A 2

loop_
_atom_site_aniso_label
_atom_site_aniso_U_11
_atom_site_aniso_U_22
_atom_site_aniso_U_33
_atom_site_aniso_U_23
_atom_site_aniso_U_13
_atom_site_aniso_U_12
O1 0.0762(14) 0.0491(11) 0.0642(12) 0.0281(10) 0.0192(10) 0.0328(10)
O2 0.0535(12) 0.0664(13) 0.0562(12) 0.0027(10) -0.0022(10) 0.0297(10)
C1 0.0309(13) 0.0277(12) 0.0420(14) 0.0058(10) 0.0075(10) 0.0084(10)
C2 0.0390(15) 0.0335(13) 0.0490(15) 0.0038(11) 0.0100(12) 0.0120(11)
C3 0.0412(15) 0.0301(13) 0.0700(19) 0.0013(13) 0.0110(13) 0.0140(12)
C4 0.0447(16) 0.0324(14) 0.0695(19) 0.0151(13) 0.0055(14) 0.0144(12)
C5 0.0452(15) 0.0341(13) 0.0528(16) 0.0160(12) 0.0072(12) 0.0114(12)
C6 0.0314(13) 0.0284(12) 0.0398(14) 0.0093(10) 0.0061(10) 0.0065(10)
C7 0.0435(14) 0.0328(13) 0.0338(13) 0.0102(10) 0.0102(11) 0.0140(11)
C8 0.0595(18) 0.0515(16) 0.0414(15) 0.0188(13) 0.0161(13) 0.0220(14)
C9 0.0352(14) 0.0328(13) 0.0412(14) 0.0107(11) 0.0116(11) 0.0135(11)
C10 0.0485(17) 0.0506(16) 0.0538(16) 0.0177(13) 0.0234(14) 0.0171(13)
C11 0.0429(17) 0.069(2) 0.077(2) 0.0228(17) 0.0246(16) 0.0221(15)
C12 0.0363(16) 0.0622(18) 0.073(2) 0.0186(16) 0.0073(14) 0.0182(14)
C13 0.0403(15) 0.0440(15) 0.0499(15) 0.0128(12) 0.0063(12) 0.0154(12)
C14 0.0351(13) 0.0271(12) 0.0431(14) 0.0079(10) 0.0086(11) 0.0115(10)
C15 0.0349(13) 0.0298(12) 0.0334(12) 0.0093(10) 0.0081(10) 0.0122(10)
C16 0.0473(16) 0.0442(14) 0.0374(14) 0.0097(11) 0.0102(11) 0.0163(12)
C17 0.0364(13) 0.0284(12) 0.0343(13) 0.0072(10) 0.0088(10) 0.0143(10)
C18 0.0451(15) 0.0368(13) 0.0340(13) 0.0136(11) 0.0102(11) 0.0150(12)
C19 0.0457(15) 0.0311(13) 0.0352(13) 0.0088(11) 0.0131(11) 0.0105(11)
C20 0.0569(17) 0.0482(16) 0.0461(15) 0.0107(13) 0.0143(13) 0.0258(14)
C21 0.080(2) 0.068(2) 0.072(2) 0.0257(18) 0.0326(18) 0.0494(18)
C22 0.098(3) 0.0460(17) 0.076(2) 0.0160(17) 0.053(2) 0.0367(18)
C23 0.082(2) 0.0452(17) 0.0511(17) 0.0000(14) 0.0306(17) 0.0136(16)
C24 0.0525(17) 0.0447(15) 0.0392(15) 0.0061(12) 0.0143(12) 0.0082(13)
C25 0.0360(13) 0.0287(12) 0.0367(13) 0.0100(10) 0.0095(10) 0.0133(10)
C26 0.0476(16) 0.0320(13) 0.0325(13) 0.0076(10) 0.0127(11) 0.0136(12)
C27A 0.031(7) 0.035(5) 0.036(6) 0.007(4) 0.020(5) 0.012(5)
C28A 0.038(4) 0.032(6) 0.064(7) 0.020(5) 0.022(4) 0.013(4)
C29A 0.042(4) 0.044(7) 0.071(6) 0.025(4) 0.025(4) 0.013(4)
C30A 0.046(5) 0.041(6) 0.052(5) 0.016(4) 0.020(4) 0.012(4)
C31A 0.031(7) 0.040(6) 0.054(5) 0.020(4) 0.020(5) 0.005(4)
C32A 0.044(8) 0.046(4) 0.047(6) 0.017(4) 0.021(5) 0.016(5)
C27B 0.041(7) 0.034(4) 0.035(4) 0.002(3) 0.014(5) 0.008(4)
C28B 0.049(4) 0.035(7) 0.057(5) 0.012(4) 0.016(3) 0.006(4)
C29B 0.053(4) 0.055(7) 0.071(5) 0.020(4) 0.020(3) 0.017(4)
C30B 0.043(5) 0.048(7) 0.062(5) 0.011(4) 0.017(4) 0.009(4)
C31B 0.048(6) 0.055(4) 0.053(4) 0.005(3) 0.020(4) 0.010(4)
C32B 0.040(5) 0.040(3) 0.042(4) 0.006(3) 0.014(4) 0.005(3)

loop_
_atom_type_symbol
_atom_type_description
_atom_type_scat_dispersion_real
_atom_type_scat_dispersion_imag
_atom_type_scat_source
C C 0.0181 0.0091
;
International Tables for Crystallography
(Vol. C, Tables 4.2.6.8 and 6.1.1.4)
;
H H 0.0000 0.0000
;
International Tables for Crystallography
(Vol. C, Table 6.1.1.4)
;
O O 0.0492 0.0322
;
International Tables for Crystallography
(Vol. C, Tables 4.2.6.8 and 6.1.1.4)
;

loop_
_geom_angle_atom_site_label_1
_geom_angle_atom_site_label_2
_geom_angle_atom_site_label_3
_geom_angle
C2 C1 C6 120.2(2)
C2 C1 C15 126.3(2)
C6 C1 C15 113.49(19)
C1 C2 C3 119.4(2)
C1 C2 H2 120.3
C3 C2 H2 120.3
C4 C3 C2 120.5(2)
C4 C3 H3 119.7
C2 C3 H3 119.7
C3 C4 C5 120.5(2)
C3 C4 H4 119.8
C5 C4 H4 119.8
C4 C5 C6 119.7(2)
C4 C5 H5 120.2
C6 C5 H5 120.2
C5 C6 C1 119.8(2)
C5 C6 C7 126.3(2)
C1 C6 C7 113.95(19)
C8 C7 C6 114.06(19)
C8 C7 C9 114.5(2)
C6 C7 C9 104.55(18)
C8 C7 C17 114.00(19)
C6 C7 C17 103.58(18)
C9 C7 C17 104.96(17)
C7 C8 H8A 109.5
C7 C8 H8B 109.5
H8A C8 H8B 109.5
C7 C8 H8C 109.5
H8A C8 H8C 109.5
H8B C8 H8C 109.5
C10 C9 C14 120.1(2)
C10 C9 C7 126.0(2)
C14 C9 C7 113.9(2)
C9 C10 C11 119.5(3)
C9 C10 H10 120.2
C11 C10 H10 120.2
C12 C11 C10 120.4(3)
C12 C11 H11 119.8
C10 C11 H11 119.8
C11 C12 C13 120.6(3)
C11 C12 H12 119.7
C13 C12 H12 119.7
C14 C13 C12 119.1(2)
C14 C13 H13 120.4
C12 C13 H13 120.4
C13 C14 C9 120.3(2)
C13 C14 C15 126.0(2)
C9 C14 C15 113.6(2)
C16 C15 C14 114.84(19)
C16 C15 C1 113.54(19)
C14 C15 C1 104.22(17)
C16 C15 C25 114.03(18)
C14 C15 C25 104.88(17)
C1 C15 C25 104.17(17)
C15 C16 H16A 109.5
C15 C16 H16B 109.5
H16A C16 H16B 109.5
C15 C16 H16C 109.5
H16A C16 H16C 109.5
H16B C16 H16C 109.5
C25 C17 C18 127.0(2)
C25 C17 C7 114.71(19)
C18 C17 C7 118.32(18)
O2 C18 C19 121.5(2)
O2 C18 C17 119.1(2)
C19 C18 C17 119.4(2)
C20 C19 C24 119.0(2)
C20 C19 C18 121.9(2)
C24 C19 C18 119.2(2)
C21 C20 C19 119.9(3)
C21 C20 H20 120.1
C19 C20 H20 120.1
C22 C21 C20 120.3(3)
C22 C21 H21 119.9
C20 C21 H21 119.9
C23 C22 C21 120.1(3)
C23 C22 H22 119.9
C21 C22 H22 119.9
C24 C23 C22 120.4(3)
C24 C23 H23 119.8
C22 C23 H23 119.8
C23 C24 C19 120.3(3)
C23 C24 H24 119.8
C19 C24 H24 119.8
C17 C25 C26 124.5(2)
C17 C25 C15 115.25(19)
C26 C25 C15 119.78(18)
O1 C26 C27B 118.7(10)
O1 C26 C25 118.3(2)
C27B C26 C25 123.0(10)
O1 C26 C27A 125.0(10)
C25 C26 C27A 116.7(10)
C32A C27A C28A 123.1(16)
C32A C27A C26 120.2(17)
C28A C27A C26 117(2)
C29A C28A C27A 116.2(15)
C29A C28A H28A 121.9
C27A C28A H28A 121.9
C28A C29A C30A 121.5(11)
C28A C29A H29A 119.2
C30A C29A H29A 119.2
C31A C30A C29A 121.2(11)
C31A C30A H30A 119.4
C29A C30A H30A 119.4
C32A C31A C30A 116.5(11)
C32A C31A H31A 121.8
C30A C31A H31A 121.8
C27A C32A C31A 121.4(13)
C27A C32A H32A 119.3
C31A C32A H32A 119.3
C26 C27B C28B 124.4(18)
C26 C27B C32B 120.1(13)
C28B C27B C32B 115.5(13)
C27B C28B C29B 124.2(12)
C27B C28B H28B 117.9
C29B C28B H28B 117.9
C30B C29B C28B 116.4(9)
C30B C29B H29B 121.8
C28B C29B H29B 121.8
C29B C30B C31B 122.3(9)
C29B C30B H30B 118.8
C31B C30B H30B 118.8
C32B C31B C30B 121.1(10)
C32B C31B H31B 119.5
C30B C31B H31B 119.5
C31B C32B C27B 120.4(10)
C31B C32B H32B 119.8
C27B C32B H32B 119.8

loop_
_geom_bond_atom_site_label_1
_geom_bond_atom_site_label_2
_geom_bond_distance
O1 C26 1.223(3)
O2 C18 1.226(3)
C1 C2 1.377(3)
C1 C6 1.402(3)
C1 C15 1.537(3)
C2 C3 1.389(3)
C2 H2 0.9400
C3 C4 1.375(4)
C3 H3 0.9400
C4 C5 1.381(4)
C4 H4 0.9400
C5 C6 1.384(3)
C5 H5 0.9400
C6 C7 1.529(3)
C7 C8 1.523(3)
C7 C9 1.533(3)
C7 C17 1.555(3)
C8 H8A 0.9700
C8 H8B 0.9700
C8 H8C 0.9700
C9 C10 1.373(3)
C9 C14 1.398(3)
C10 C11 1.396(4)
C10 H10 0.9400
C11 C12 1.370(4)
C11 H11 0.9400
C12 C13 1.390(4)
C12 H12 0.9400
C13 C14 1.383(3)
C13 H13 0.9400
C14 C15 1.533(3)
C15 C16 1.518(3)
C15 C25 1.545(3)
C16 H16A 0.9700
C16 H16B 0.9700
C16 H16C 0.9700
C17 C25 1.326(3)
C17 C18 1.494(3)
C18 C19 1.474(3)
C19 C20 1.387(3)
C19 C24 1.396(3)
C20 C21 1.382(4)
C20 H20 0.9400
C21 C22 1.373(4)
C21 H21 0.9400
C22 C23 1.371(4)
C22 H22 0.9400
C23 C24 1.368(4)
C23 H23 0.9400
C24 H24 0.9400
C25 C26 1.497(3)
C26 C27B 1.357(19)
C26 C27A 1.62(2)
C27A C32A 1.36(3)
C27A C28A 1.41(2)
C28A C29A 1.39(2)
C28A H28A 0.9400
C29A C30A 1.411(14)
C29A H29A 0.9400
C30A C31A 1.410(13)
C30A H30A 0.9400
C31A C32A 1.409(16)
C31A H31A 0.9400
C32A H32A 0.9400
C27B C28B 1.382(17)
C27B C32B 1.42(2)
C28B C29B 1.406(19)
C28B H28B 0.9400
C29B C30B 1.351(11)
C29B H29B 0.9400
C30B C31B 1.361(10)
C30B H30B 0.9400
C31B C32B 1.361(13)
C31B H31B 0.9400
C32B H32B 0.9400

loop_
_geom_torsion_atom_site_label_1
_geom_torsion_atom_site_label_2
_geom_torsion_atom_site_label_3
_geom_torsion_atom_site_label_4
_geom_torsion
C6 C1 C2 C3 0.1(3)
C15 C1 C2 C3 179.0(2)
C1 C2 C3 C4 0.3(4)
C2 C3 C4 C5 0.0(4)
C3 C4 C5 C6 -0.6(4)
C4 C5 C6 C1 1.0(3)
C4 C5 C6 C7 -178.5(2)
C2 C1 C6 C5 -0.7(3)
C15 C1 C6 C5 -179.8(2)
C2 C1 C6 C7 178.8(2)
C15 C1 C6 C7 -0.3(3)
C5 C6 C7 C8 -1.4(3)
C1 C6 C7 C8 179.1(2)
C5 C6 C7 C9 124.4(2)
C1 C6 C7 C9 -55.1(2)
C5 C6 C7 C17 -125.9(2)
C1 C6 C7 C17 54.6(2)
C8 C7 C9 C10 1.5(3)
C6 C7 C9 C10 -124.0(2)
C17 C7 C9 C10 127.3(2)
C8 C7 C9 C14 -179.48(19)
C6 C7 C9 C14 55.0(2)
C17 C7 C9 C14 -53.7(2)
C14 C9 C10 C11 -0.8(4)
C7 C9 C10 C11 178.2(2)
C9 C10 C11 C12 -0.2(4)
C10 C11 C12 C13 0.7(4)
C11 C12 C13 C14 -0.2(4)
C12 C13 C14 C9 -0.7(4)
C12 C13 C14 C15 -179.0(2)
C10 C9 C14 C13 1.2(3)
C7 C9 C14 C13 -177.8(2)
C10 C9 C14 C15 179.7(2)
C7 C9 C14 C15 0.6(3)
C13 C14 C15 C16 -2.4(3)
C9 C14 C15 C16 179.21(19)
C13 C14 C15 C1 122.4(2)
C9 C14 C15 C1 -55.9(2)
C13 C14 C15 C25 -128.4(2)
C9 C14 C15 C25 53.2(2)
C2 C1 C15 C16 2.5(3)
C6 C1 C15 C16 -178.57(19)
C2 C1 C15 C14 -123.2(2)
C6 C1 C15 C14 55.8(2)
C2 C1 C15 C25 127.1(2)
C6 C1 C15 C25 -54.0(2)
C8 C7 C17 C25 179.4(2)
C6 C7 C17 C25 -56.1(2)
C9 C7 C17 C25 53.3(2)
C8 C7 C17 C18 -0.5(3)
C6 C7 C17 C18 124.0(2)
C9 C7 C17 C18 -126.6(2)
C25 C17 C18 O2 90.4(3)
C7 C17 C18 O2 -89.7(3)
C25 C17 C18 C19 -90.7(3)
C7 C17 C18 C19 89.1(3)
O2 C18 C19 C20 -167.2(2)
C17 C18 C19 C20 14.0(3)
O2 C18 C19 C24 12.6(3)
C17 C18 C19 C24 -166.2(2)
C24 C19 C20 C21 -2.2(4)
C18 C19 C20 C21 177.7(2)
C19 C20 C21 C22 1.6(4)
C20 C21 C22 C23 -0.2(5)
C21 C22 C23 C24 -0.6(4)
C22 C23 C24 C19 0.0(4)
C20 C19 C24 C23 1.4(4)
C18 C19 C24 C23 -178.5(2)
C18 C17 C25 C26 8.8(4)
C7 C17 C25 C26 -171.1(2)
C18 C17 C25 C15 -178.8(2)
C7 C17 C25 C15 1.3(3)
C16 C15 C25 C17 178.4(2)
C14 C15 C25 C17 -55.2(2)
C1 C15 C25 C17 54.1(2)
C16 C15 C25 C26 -8.8(3)
C14 C15 C25 C26 117.6(2)
C1 C15 C25 C26 -133.1(2)
C17 C25 C26 O1 102.3(3)
C15 C25 C26 O1 -69.8(3)
C17 C25 C26 C27B -77.2(13)
C15 C25 C26 C27B 110.7(13)
C17 C25 C26 C27A -78.9(14)
C15 C25 C26 C27A 109.0(14)
O1 C26 C27A C32A -10(3)
C25 C26 C27A C32A 171.4(19)
O1 C26 C27A C28A 173.9(14)
C25 C26 C27A C28A -5(2)
C32A C27A C28A C29A 3(3)
C26 C27A C28A C29A 179(2)
C27A C28A C29A C30A -1(3)
C28A C29A C30A C31A 0(2)
C29A C30A C31A C32A 0.1(18)
C28A C27A C32A C31A -3(4)
C26 C27A C32A C31A -179.2(18)
C30A C31A C32A C27A 2(3)
O1 C26 C27B C28B 172.1(14)
C25 C26 C27B C28B -8(3)
O1 C26 C27B C32B -5(3)
C25 C26 C27B C32B 175.0(13)
C26 C27B C28B C29B -179(2)
C32B C27B C28B C29B -2(3)
C27B C28B C29B C30B -1(2)
C28B C29B C30B C31B 2.1(17)
C29B C30B C31B C32B -0.2(15)
C30B C31B C32B C27B -3.1(19)
C26 C27B C32B C31B -178.9(15)
C28B C27B C32B C31B 4(2)
